data_4330066
loop_
_publ_author_name
'Mar\'ia G\'omez-Pantoja'
'Pilar G\'omez-Sal'
'Alberto Hern\'an-G\'omez'
'Avelino Mart\'in'
'Miguel Mena'
'Cristina Santamar\'ia'

_publ_section_title
;
 Co-complexation of Lithium Gallates on the Titanium Molecular Oxide
 {[Ti(\h5-C5Me5)(\m-O)}3(\m3-CH)]
;
_journal_name_full 'Inorganic Chemistry'
_journal_page_first 8964
_journal_page_last 8972
_journal_paper_doi 10.1021/ic301057u
_journal_volume 51
_journal_year 2012
_chemical_compound_source 'synthesis as described'
_chemical_formula_moiety 'C57 H70 Ga1 Li1 O4 Ti3, C6 H6'
_chemical_formula_sum 'C63 H76 Ga Li O4 Ti3'
_chemical_formula_weight 1117.6
_chemical_name_systematic
;
 ?
;
_space_group_crystal_system triclinic
_space_group_IT_number 2
_space_group_name_Hall '-P 1'
_space_group_name_H-M_alt 'P -1'
_symmetry_space_group_name_Hall '-P 1'
_symmetry_space_group_name_H-M 'P -1'
_atom_sites_solution_hydrogens geom
_atom_sites_solution_primary direct
_atom_sites_solution_secondary difmap
_cell_angle_alpha 87.179(6)
_cell_angle_beta 81.662(7)
_cell_angle_gamma 73.237(10)
_cell_formula_units_Z 2
_cell_length_a 13.1511(14)
_cell_length_b 13.6372(16)
_cell_length_c 17.0170(10)
_cell_measurement_reflns_used 175
_cell_measurement_temperature 200(2)
_cell_measurement_theta_max 18
_cell_measurement_theta_min 3
_cell_measurement_wavelength 0.71073
_cell_volume 2891.2(5)
_computing_cell_refinement 'Dirax/lsq (Duisenberg & Schreurs, 1989-2000)'
_computing_data_collection 'Collect (Bruker AXS BV, 1997-2004)'
_computing_data_reduction 'EvalCCD (Duisenberg & Schreurs 1990-2000)'
_computing_molecular_graphics 'Ortep-3 for Windows (Farrugia, 1997)'
_computing_publication_material 'WinGX publication routines (Farrugia, 1999)'
_computing_structure_refinement 'SHELXL-97 (Sheldrick, 2008)'
_computing_structure_solution 'SHELXS-97 (Sheldrick, 1997)'
_diffrn_ambient_temperature 200(2)
_diffrn_detector 'CCD plate'
_diffrn_detector_area_resol_mean 9
_diffrn_measured_fraction_theta_full 0.998
_diffrn_measured_fraction_theta_max 0.998
_diffrn_measurement_device '95mm CCD camera on \k-goniostat'
_diffrn_measurement_device_type KappaCCD
_diffrn_measurement_method 'CCD rotation images, thick slices'
_diffrn_orient_matrix_type X=UH
_diffrn_orient_matrix_UB_11 0.01
_diffrn_orient_matrix_UB_12 0
_diffrn_orient_matrix_UB_13 0
_diffrn_orient_matrix_UB_21 0
_diffrn_orient_matrix_UB_22 0.01
_diffrn_orient_matrix_UB_23 0
_diffrn_orient_matrix_UB_31 0
_diffrn_orient_matrix_UB_32 0
_diffrn_orient_matrix_UB_33 0.01
_diffrn_radiation_monochromator graphite
_diffrn_radiation_probe x-ray
_diffrn_radiation_type MoK\a
_diffrn_radiation_wavelength 0.71073
_diffrn_reflns_av_R_equivalents 0.0931
_diffrn_reflns_av_unetI/netI 0.0836
_diffrn_reflns_limit_h_max 17
_diffrn_reflns_limit_h_min -17
_diffrn_reflns_limit_k_max 17
_diffrn_reflns_limit_k_min -17
_diffrn_reflns_limit_l_max 22
_diffrn_reflns_limit_l_min -20
_diffrn_reflns_number 62881
_diffrn_reflns_reduction_process
;
 Scaled and merged with SORTAV
 R.H. Blessing, (1987) Cryst. Rev. 1, 3-58
 R.H. Blessing, (1989) J. Appl. Cryst. 22, 396-397
;
_diffrn_reflns_theta_full 27.5
_diffrn_reflns_theta_max 27.5
_diffrn_reflns_theta_min 3.08
_diffrn_source 'Enraf Nonius FR590'
_exptl_absorpt_coefficient_mu 0.905
_exptl_absorpt_correction_T_max 0.84
_exptl_absorpt_correction_T_min 0.773
_exptl_absorpt_correction_type multi-scan
_exptl_absorpt_process_details
;
 R.H. Blessing, Acta Cryst. (1995), A51, 33-38
;
_exptl_crystal_colour yellow
_exptl_crystal_density_diffrn 1.284
_exptl_crystal_description prism
_exptl_crystal_F_000 1172
_exptl_crystal_size_max 0.25
_exptl_crystal_size_mid 0.25
_exptl_crystal_size_min 0.22
_refine_diff_density_max 0.463
_refine_diff_density_min -0.517
_refine_diff_density_rms 0.08
_refine_ls_extinction_method none
_refine_ls_goodness_of_fit_ref 1.034
_refine_ls_hydrogen_treatment mixed
_refine_ls_matrix_type full
_refine_ls_number_parameters 746
_refine_ls_number_reflns 13251
_refine_ls_number_restraints 0
_refine_ls_restrained_S_all 1.034
_refine_ls_R_factor_all 0.1026
_refine_ls_R_factor_gt 0.0496
_refine_ls_shift/su_max 0.013
_refine_ls_shift/su_mean 0
_refine_ls_structure_factor_coef Fsqd
_refine_ls_weighting_details 'calc w=1/[\s^2^(Fo^2^)+(0.0464P)^2^+1.8258P] where P=(Fo^2^+2Fc^2^)/3'
_refine_ls_weighting_scheme calc
_refine_ls_wR_factor_gt 0.1015
_refine_ls_wR_factor_ref 0.1174
_reflns_number_gt 8590
_reflns_number_total 13251
_reflns_threshold_expression >2\s(I)
_cod_data_source_file ic301057u_si_001_3.cif
_cod_data_source_block 4
_cod_original_formula_sum 'C63 H76 Ga1 Li1 O4 Ti3'
_cod_database_code 4330066

loop_
_symmetry_equiv_pos_as_xyz
'x, y, z'
'-x, -y, -z'

loop_
_atom_site_label
_atom_site_type_symbol
_atom_site_fract_x
_atom_site_fract_y
_atom_site_fract_z
_atom_site_U_iso_or_equiv
_atom_site_adp_type
_atom_site_occupancy
_atom_site_symmetry_multiplicity
_atom_site_calc_flag
_atom_site_refinement_flags
C1 C 0.1534(2) 0.6934(2) 0.23329(16) 0.0235(6) Uani 1 1 d .
C11 C 0.1915(3) 0.9483(3) 0.27193(19) 0.0345(7) Uani 1 1 d .
C12 C 0.1233(3) 1.0120(2) 0.2217(2) 0.0345(7) Uani 1 1 d .
C13 C 0.1580(3) 0.9746(2) 0.14258(19) 0.0335(7) Uani 1 1 d .
C14 C 0.2478(2) 0.8883(2) 0.14515(18) 0.0292(7) Uani 1 1 d .
C15 C 0.2677(2) 0.8711(2) 0.22505(18) 0.0301(7) Uani 1 1 d .
C16 C 0.1853(4) 0.9635(3) 0.3591(2) 0.0533(10) Uani 1 1 d .
H16A H 0.2249 0.9015 0.3827 0.08 Uiso 1 1 calc R
H16B H 0.1117 0.981 0.383 0.08 Uiso 1 1 calc R
H16C H 0.2152 1.0179 0.3674 0.08 Uiso 1 1 calc R
C17 C 0.0305(3) 1.1042(3) 0.2475(3) 0.0601(12) Uani 1 1 d .
H17A H -0.0119 1.0871 0.2941 0.09 Uiso 1 1 calc R
H17B H -0.0131 1.1246 0.2056 0.09 Uiso 1 1 calc R
H17C H 0.0573 1.1595 0.2592 0.09 Uiso 1 1 calc R
C18 C 0.1094(3) 1.0198(3) 0.0695(2) 0.0536(10) Uani 1 1 d .
H18A H 0.1468 1.0663 0.0442 0.08 Uiso 1 1 calc R
H18B H 0.0352 1.056 0.0843 0.08 Uiso 1 1 calc R
H18C H 0.1151 0.9659 0.0334 0.08 Uiso 1 1 calc R
C19 C 0.3171(3) 0.8299(3) 0.0749(2) 0.0472(9) Uani 1 1 d .
H19A H 0.2779 0.8413 0.0303 0.071 Uiso 1 1 calc R
H19B H 0.3378 0.7581 0.0875 0.071 Uiso 1 1 calc R
H19C H 0.3801 0.8528 0.0618 0.071 Uiso 1 1 calc R
C20 C 0.3620(3) 0.7922(3) 0.2508(2) 0.0441(9) Uani 1 1 d .
H20A H 0.4265 0.8099 0.2305 0.066 Uiso 1 1 calc R
H20B H 0.3655 0.7265 0.2308 0.066 Uiso 1 1 calc R
H20C H 0.3546 0.7895 0.3078 0.066 Uiso 1 1 calc R
C21 C 0.1467(2) 0.6475(2) 0.43085(17) 0.0280(7) Uani 1 1 d .
C22 C 0.0433(3) 0.7030(2) 0.46703(17) 0.0289(7) Uani 1 1 d .
C23 C -0.0303(2) 0.6506(2) 0.45201(16) 0.0291(7) Uani 1 1 d .
C24 C 0.0272(2) 0.5616(2) 0.40769(16) 0.0275(7) Uani 1 1 d .
C25 C 0.1365(2) 0.5605(2) 0.39401(17) 0.0276(7) Uani 1 1 d .
C26 C 0.2505(3) 0.6685(3) 0.4369(2) 0.0407(8) Uani 1 1 d .
H26A H 0.2382 0.7404 0.4449 0.061 Uiso 1 1 calc R
H26B H 0.2988 0.6477 0.3888 0.061 Uiso 1 1 calc R
H26C H 0.2813 0.6307 0.481 0.061 Uiso 1 1 calc R
C27 C 0.0172(3) 0.7982(3) 0.51545(19) 0.0427(9) Uani 1 1 d .
H27A H -0.057 0.8351 0.5156 0.064 Uiso 1 1 calc R
H27B H 0.0611 0.8405 0.4928 0.064 Uiso 1 1 calc R
H27C H 0.0306 0.7799 0.569 0.064 Uiso 1 1 calc R
C28 C -0.1483(3) 0.6802(3) 0.4806(2) 0.0408(8) Uani 1 1 d .
H28A H -0.1871 0.7045 0.4365 0.061 Uiso 1 1 calc R
H28B H -0.1656 0.7334 0.5193 0.061 Uiso 1 1 calc R
H28C H -0.1679 0.6217 0.5042 0.061 Uiso 1 1 calc R
C29 C -0.0221(3) 0.4849(3) 0.3797(2) 0.0384(8) Uani 1 1 d .
H29A H -0.071 0.4686 0.4224 0.058 Uiso 1 1 calc R
H29B H 0.0334 0.4237 0.3629 0.058 Uiso 1 1 calc R
H29C H -0.0601 0.5134 0.336 0.058 Uiso 1 1 calc R
C30 C 0.2308(3) 0.4785(2) 0.35561(19) 0.0368(8) Uani 1 1 d .
H30A H 0.2698 0.5081 0.3136 0.055 Uiso 1 1 calc R
H30B H 0.206 0.4271 0.3342 0.055 Uiso 1 1 calc R
H30C H 0.2769 0.4479 0.3944 0.055 Uiso 1 1 calc R
C31 C 0.1047(3) 0.6381(2) 0.03131(17) 0.0321(7) Uani 1 1 d .
C32 C 0.1700(3) 0.5647(2) 0.07847(19) 0.0368(8) Uani 1 1 d .
C33 C 0.1042(3) 0.5090(2) 0.12207(19) 0.0398(9) Uani 1 1 d .
C34 C -0.0008(3) 0.5502(3) 0.10402(19) 0.0369(8) Uani 1 1 d .
C35 C -0.0003(3) 0.6307(2) 0.04785(17) 0.0315(7) Uani 1 1 d .
C36 C 0.1413(3) 0.7128(3) -0.0257(2) 0.0473(9) Uani 1 1 d .
H36A H 0.1266 0.7027 -0.0779 0.071 Uiso 1 1 calc R
H36B H 0.217 0.7018 -0.0268 0.071 Uiso 1 1 calc R
H36C H 0.1038 0.7814 -0.0089 0.071 Uiso 1 1 calc R
C37 C 0.2894(3) 0.5403(3) 0.0774(2) 0.0597(12) Uani 1 1 d .
H37A H 0.3061 0.5296 0.1308 0.09 Uiso 1 1 calc R
H37B H 0.3136 0.5964 0.0537 0.09 Uiso 1 1 calc R
H37C H 0.3246 0.4795 0.047 0.09 Uiso 1 1 calc R
C38 C 0.1421(4) 0.4175(3) 0.1743(2) 0.0650(13) Uani 1 1 d .
H38A H 0.0853 0.4144 0.2158 0.097 Uiso 1 1 calc R
H38B H 0.2026 0.4234 0.1973 0.097 Uiso 1 1 calc R
H38C H 0.1627 0.3563 0.1432 0.097 Uiso 1 1 calc R
C39 C -0.0971(4) 0.5153(3) 0.1364(2) 0.0583(12) Uani 1 1 d .
H39A H -0.1001 0.4601 0.1048 0.087 Uiso 1 1 calc R
H39B H -0.1609 0.5712 0.1348 0.087 Uiso 1 1 calc R
H39C H -0.0919 0.4923 0.1903 0.087 Uiso 1 1 calc R
C40 C -0.0957(3) 0.6963(3) 0.0124(2) 0.0497(10) Uani 1 1 d .
H40A H -0.0718 0.7304 -0.0343 0.075 Uiso 1 1 calc R
H40B H -0.139 0.7464 0.0505 0.075 Uiso 1 1 calc R
H40C H -0.1374 0.6541 -0.0016 0.075 Uiso 1 1 calc R
C51 C -0.5128(2) 1.0229(2) 0.27850(17) 0.0268(6) Uani 1 1 d .
C52 C -0.5377(3) 1.0798(3) 0.3481(2) 0.0351(8) Uani 1 1 d .
C53 C -0.6306(3) 1.1601(3) 0.3629(2) 0.0396(8) Uani 1 1 d .
C54 C -0.7007(3) 1.1867(3) 0.3079(2) 0.0415(9) Uani 1 1 d .
C55 C -0.6790(3) 1.1328(3) 0.2378(2) 0.0359(8) Uani 1 1 d .
C56 C -0.5861(3) 1.0522(2) 0.22414(19) 0.0309(7) Uani 1 1 d .
C61 C -0.3928(2) 0.7855(2) 0.33759(18) 0.0306(7) Uani 1 1 d .
C62 C -0.3269(3) 0.6858(3) 0.3269(2) 0.0391(8) Uani 1 1 d .
C63 C -0.3378(4) 0.6072(3) 0.3803(3) 0.0518(10) Uani 1 1 d .
C64 C -0.4129(4) 0.6272(4) 0.4462(3) 0.0584(12) Uani 1 1 d .
C65 C -0.4782(4) 0.7253(4) 0.4601(2) 0.0547(11) Uani 1 1 d .
C66 C -0.4688(3) 0.8023(3) 0.4056(2) 0.0406(8) Uani 1 1 d .
C71 C -0.3724(2) 0.8489(2) 0.14525(18) 0.0303(7) Uani 1 1 d .
C72 C -0.3764(3) 0.7522(3) 0.1290(2) 0.0367(8) Uani 1 1 d .
C73 C -0.3785(3) 0.7204(3) 0.0530(2) 0.0493(10) Uani 1 1 d .
C74 C -0.3756(3) 0.7862(3) -0.0103(2) 0.0486(10) Uani 1 1 d .
C75 C -0.3717(3) 0.8832(3) 0.0027(2) 0.0495(10) Uani 1 1 d .
C76 C -0.3712(3) 0.9133(3) 0.0795(2) 0.0437(9) Uani 1 1 d .
C81 C -0.2581(2) 1.0268(2) 0.29515(17) 0.0261(6) Uani 1 1 d .
C82 C -0.2606(3) 1.0382(3) 0.37681(19) 0.0335(7) Uani 1 1 d .
C83 C -0.2592(3) 1.1318(3) 0.4047(2) 0.0438(9) Uani 1 1 d .
C84 C -0.2556(3) 1.2123(3) 0.3537(2) 0.0478(10) Uani 1 1 d .
C85 C -0.2513(3) 1.2005(3) 0.2738(2) 0.0429(9) Uani 1 1 d .
C86 C -0.2527(3) 1.1082(2) 0.24336(19) 0.0332(7) Uani 1 1 d .
C87 C -0.2638(3) 0.9505(3) 0.4329(2) 0.0481(9) Uani 1 1 d .
H87A H -0.2701 0.9727 0.4865 0.072 Uiso 1 1 calc R
H87B H -0.1991 0.8956 0.4213 0.072 Uiso 1 1 calc R
H87C H -0.3244 0.9269 0.4269 0.072 Uiso 1 1 calc R
C88 C -0.2480(4) 1.0954(3) 0.1554(2) 0.0545(11) Uani 1 1 d .
H88A H -0.233 1.1538 0.1277 0.082 Uiso 1 1 calc R
H88B H -0.3156 1.0897 0.1444 0.082 Uiso 1 1 calc R
H88C H -0.1923 1.0346 0.1381 0.082 Uiso 1 1 calc R
C91 C 0.4954(4) 0.3579(4) 0.2743(4) 0.0794(15) Uani 1 1 d .
H91 H 0.4719 0.3257 0.3199 0.095 Uiso 1 1 calc R
C92 C 0.5034(4) 0.3156(4) 0.2032(4) 0.0746(17) Uani 1 1 d .
C93 C 0.5351(4) 0.3615(5) 0.1350(4) 0.0911(17) Uani 1 1 d .
H93 H 0.5394 0.3331 0.0857 0.109 Uiso 1 1 calc R
C94 C 0.5605(6) 0.4515(6) 0.1416(5) 0.126(3) Uani 1 1 d .
H94 H 0.5844 0.484 0.0964 0.151 Uiso 1 1 calc R
C95 C 0.5505(5) 0.4926(5) 0.2141(6) 0.116(3) Uani 1 1 d .
H95 H 0.5648 0.555 0.218 0.139 Uiso 1 1 calc R
C96 C 0.5202(4) 0.4445(4) 0.2810(4) 0.0881(17) Uani 1 1 d .
H96 H 0.5169 0.4716 0.3307 0.106 Uiso 1 1 calc R
Ga1 Ga -0.38877(3) 0.89768(2) 0.257149(19) 0.02482(9) Uani 1 1 d .
Li1 Li -0.1232(4) 0.8449(4) 0.2473(3) 0.0322(12) Uani 1 1 d .
O12 O 0.00311(15) 0.84803(14) 0.31406(11) 0.0236(4) Uani 1 1 d .
O13 O 0.00765(16) 0.82528(14) 0.15193(11) 0.0249(4) Uani 1 1 d .
O23 O -0.05241(15) 0.68603(14) 0.25857(11) 0.0240(4) Uani 1 1 d .
O1 O -0.25759(15) 0.93473(15) 0.26607(11) 0.0260(4) Uani 1 1 d .
Ti1 Ti 0.09425(4) 0.85199(4) 0.22039(3) 0.02220(12) Uani 1 1 d .
Ti2 Ti 0.03356(4) 0.70837(4) 0.32962(3) 0.02206(12) Uani 1 1 d .
Ti3 Ti 0.03838(4) 0.68422(4) 0.16453(3) 0.02326(12) Uani 1 1 d .
H1 H 0.227(3) 0.654(2) 0.2304(18) 0.033(9) Uiso 1 1 d .
H52 H -0.485(3) 1.058(2) 0.3874(19) 0.036(9) Uiso 1 1 d .
H53 H -0.646(3) 1.199(2) 0.4102(19) 0.032(9) Uiso 1 1 d .
H54 H -0.758(3) 1.235(3) 0.314(2) 0.045(10) Uiso 1 1 d .
H55 H -0.728(3) 1.148(3) 0.201(2) 0.041(10) Uiso 1 1 d .
H56 H -0.578(3) 1.010(2) 0.1752(19) 0.036(9) Uiso 1 1 d .
H62 H -0.279(3) 0.667(2) 0.2821(19) 0.031(9) Uiso 1 1 d .
H63 H -0.291(3) 0.540(3) 0.367(2) 0.068(13) Uiso 1 1 d .
H64 H -0.423(3) 0.575(3) 0.478(2) 0.050(11) Uiso 1 1 d .
H65 H -0.529(4) 0.744(4) 0.506(3) 0.083(16) Uiso 1 1 d .
H66 H -0.511(3) 0.867(3) 0.414(2) 0.046(11) Uiso 1 1 d .
H72 H -0.382(3) 0.707(3) 0.172(2) 0.046(11) Uiso 1 1 d .
H73 H -0.380(4) 0.655(4) 0.045(3) 0.086(16) Uiso 1 1 d .
H74 H -0.378(3) 0.764(3) -0.062(2) 0.052(11) Uiso 1 1 d .
H75 H -0.368(4) 0.931(3) -0.039(3) 0.075(14) Uiso 1 1 d .
H76 H -0.371(3) 0.983(3) 0.085(2) 0.053(11) Uiso 1 1 d .
H83 H -0.267(3) 1.142(3) 0.462(2) 0.056(11) Uiso 1 1 d .
H84 H -0.253(3) 1.272(3) 0.373(2) 0.066(13) Uiso 1 1 d .
H85 H -0.248(3) 1.254(3) 0.235(2) 0.066(13) Uiso 1 1 d .
H92 H 0.486(4) 0.260(4) 0.200(3) 0.086(17) Uiso 1 1 d .

loop_
_atom_site_aniso_label
_atom_site_aniso_U_11
_atom_site_aniso_U_22
_atom_site_aniso_U_33
_atom_site_aniso_U_23
_atom_site_aniso_U_13
_atom_site_aniso_U_12
C1 0.0204(15) 0.0252(15) 0.0227(14) -0.0030(11) 0.0011(11) -0.0043(12)
C11 0.0396(19) 0.0358(18) 0.0361(18) -0.0064(14) -0.0015(14) -0.0241(15)
C12 0.0340(18) 0.0237(16) 0.050(2) -0.0007(14) -0.0011(15) -0.0161(14)
C13 0.0316(18) 0.0317(18) 0.0428(19) 0.0085(14) -0.0054(14) -0.0194(14)
C14 0.0262(16) 0.0353(18) 0.0305(16) 0.0009(13) -0.0016(13) -0.0170(14)
C15 0.0245(16) 0.0330(17) 0.0380(18) 0.0009(13) -0.0044(13) -0.0164(13)
C16 0.074(3) 0.061(3) 0.040(2) -0.0127(18) -0.0026(19) -0.043(2)
C17 0.045(2) 0.032(2) 0.097(3) -0.012(2) 0.008(2) -0.0084(18)
C18 0.058(3) 0.054(2) 0.055(2) 0.0264(19) -0.0196(19) -0.025(2)
C19 0.046(2) 0.055(2) 0.043(2) -0.0105(17) 0.0094(17) -0.0237(19)
C20 0.0276(18) 0.052(2) 0.056(2) 0.0096(17) -0.0115(16) -0.0151(16)
C21 0.0308(17) 0.0310(17) 0.0231(15) 0.0034(12) -0.0067(12) -0.0092(13)
C22 0.0339(17) 0.0319(17) 0.0194(14) -0.0009(12) -0.0061(12) -0.0058(14)
C23 0.0296(17) 0.0366(18) 0.0189(15) 0.0055(12) -0.0039(12) -0.0068(14)
C24 0.0329(17) 0.0294(16) 0.0207(15) 0.0064(12) -0.0062(12) -0.0098(13)
C25 0.0321(17) 0.0267(16) 0.0225(15) 0.0044(12) -0.0066(12) -0.0052(13)
C26 0.037(2) 0.046(2) 0.044(2) -0.0021(16) -0.0137(15) -0.0144(16)
C27 0.051(2) 0.044(2) 0.0308(18) -0.0111(15) -0.0063(16) -0.0082(17)
C28 0.0336(19) 0.047(2) 0.0357(19) 0.0075(15) 0.0038(15) -0.0076(16)
C29 0.051(2) 0.0338(18) 0.0369(19) 0.0064(14) -0.0105(16) -0.0207(16)
C30 0.0381(19) 0.0283(17) 0.0372(18) 0.0009(13) -0.0059(15) 0.0016(14)
C31 0.0422(19) 0.0316(17) 0.0219(15) -0.0092(12) 0.0019(13) -0.0114(14)
C32 0.0400(19) 0.0337(18) 0.0309(17) -0.0182(14) -0.0017(14) 0.0000(15)
C33 0.064(2) 0.0238(17) 0.0293(17) -0.0111(13) -0.0060(16) -0.0067(16)
C34 0.053(2) 0.0330(18) 0.0295(17) -0.0149(14) 0.0005(15) -0.0213(16)
C35 0.0404(19) 0.0313(17) 0.0238(15) -0.0110(12) -0.0049(13) -0.0098(14)
C36 0.062(3) 0.050(2) 0.0323(19) -0.0059(16) 0.0063(17) -0.0257(19)
C37 0.040(2) 0.065(3) 0.061(3) -0.033(2) 0.0012(19) 0.006(2)
C38 0.118(4) 0.031(2) 0.044(2) -0.0030(16) -0.026(2) -0.009(2)
C39 0.078(3) 0.064(3) 0.046(2) -0.0186(19) 0.012(2) -0.048(2)
C40 0.047(2) 0.055(2) 0.047(2) -0.0140(18) -0.0173(17) -0.0073(19)
C51 0.0228(15) 0.0275(16) 0.0305(16) 0.0001(12) -0.0018(12) -0.0088(12)
C52 0.0283(18) 0.0378(19) 0.0373(19) -0.0061(14) -0.0032(14) -0.0059(14)
C53 0.0342(19) 0.038(2) 0.043(2) -0.0162(16) 0.0064(16) -0.0085(15)
C54 0.0302(19) 0.0249(18) 0.064(2) -0.0004(16) 0.0009(17) -0.0026(15)
C55 0.0275(18) 0.0319(18) 0.048(2) 0.0074(15) -0.0084(15) -0.0083(14)
C56 0.0305(17) 0.0295(17) 0.0348(18) 0.0006(13) -0.0058(13) -0.0114(14)
C61 0.0255(16) 0.0355(18) 0.0345(17) 0.0015(13) -0.0088(13) -0.0125(14)
C62 0.035(2) 0.038(2) 0.046(2) 0.0037(16) -0.0117(17) -0.0109(16)
C63 0.055(3) 0.037(2) 0.068(3) 0.0121(19) -0.023(2) -0.0160(19)
C64 0.058(3) 0.067(3) 0.060(3) 0.035(2) -0.022(2) -0.033(2)
C65 0.052(3) 0.075(3) 0.044(2) 0.012(2) -0.0064(19) -0.030(2)
C66 0.037(2) 0.049(2) 0.0369(19) 0.0053(16) -0.0075(15) -0.0143(18)
C71 0.0247(16) 0.0337(18) 0.0325(17) -0.0052(13) -0.0020(13) -0.0087(13)
C72 0.0355(19) 0.040(2) 0.0353(19) -0.0084(15) -0.0004(15) -0.0124(16)
C73 0.054(2) 0.054(3) 0.045(2) -0.0210(19) 0.0023(18) -0.024(2)
C74 0.043(2) 0.075(3) 0.030(2) -0.0188(19) -0.0048(16) -0.016(2)
C75 0.059(3) 0.060(3) 0.033(2) 0.0031(18) -0.0123(17) -0.020(2)
C76 0.056(2) 0.043(2) 0.035(2) -0.0018(16) -0.0142(17) -0.0143(18)
C81 0.0175(15) 0.0257(16) 0.0330(16) -0.0064(12) -0.0035(12) -0.0019(12)
C82 0.0286(17) 0.0389(19) 0.0334(17) -0.0058(14) -0.0066(13) -0.0080(14)
C83 0.044(2) 0.050(2) 0.039(2) -0.0167(17) -0.0102(16) -0.0121(17)
C84 0.050(2) 0.033(2) 0.064(3) -0.0166(19) -0.0142(19) -0.0113(17)
C85 0.039(2) 0.0315(19) 0.061(2) 0.0011(17) -0.0097(17) -0.0140(16)
C86 0.0300(17) 0.0333(18) 0.0371(18) -0.0021(14) -0.0060(14) -0.0092(14)
C87 0.063(3) 0.055(2) 0.0321(19) 0.0022(16) -0.0153(17) -0.022(2)
C88 0.082(3) 0.051(2) 0.036(2) 0.0104(17) -0.008(2) -0.031(2)
C91 0.053(3) 0.065(3) 0.114(5) 0.004(3) 0.014(3) -0.020(3)
C92 0.039(3) 0.044(3) 0.142(6) -0.006(3) -0.010(3) -0.014(2)
C93 0.065(4) 0.104(5) 0.099(4) -0.011(4) -0.018(3) -0.010(3)
C94 0.133(7) 0.102(6) 0.128(6) 0.047(5) 0.018(5) -0.035(5)
C95 0.098(5) 0.054(4) 0.193(8) 0.006(4) 0.019(5) -0.037(3)
C96 0.054(3) 0.081(4) 0.127(5) -0.032(4) 0.010(3) -0.021(3)
Ga1 0.02190(17) 0.02648(18) 0.02581(17) -0.00371(13) -0.00376(13) -0.00564(13)
Li1 0.029(3) 0.027(3) 0.037(3) -0.004(2) -0.003(2) -0.003(2)
O12 0.0215(10) 0.0222(10) 0.0265(10) -0.0054(8) 0.0003(8) -0.0059(8)
O13 0.0268(11) 0.0247(11) 0.0229(10) -0.0012(8) -0.0033(8) -0.0067(9)
O23 0.0217(10) 0.0245(11) 0.0270(10) -0.0036(8) -0.0018(8) -0.0086(8)
O1 0.0217(10) 0.0246(11) 0.0317(11) -0.0053(8) -0.0037(8) -0.0057(8)
Ti1 0.0206(3) 0.0216(3) 0.0250(3) -0.0018(2) -0.0014(2) -0.0075(2)
Ti2 0.0228(3) 0.0233(3) 0.0198(3) -0.00057(19) -0.0021(2) -0.0064(2)
Ti3 0.0253(3) 0.0226(3) 0.0215(3) -0.0054(2) -0.0015(2) -0.0062(2)

loop_
_atom_type_symbol
_atom_type_description
_atom_type_scat_dispersion_real
_atom_type_scat_dispersion_imag
_atom_type_scat_source
C C 0.0033 0.0016 'International Tables Vol C Tables 4.2.6.8 and 6.1.1.4'
H H 0 0 'International Tables Vol C Tables 4.2.6.8 and 6.1.1.4'
Ga Ga 0.2307 1.6083 'International Tables Vol C Tables 4.2.6.8 and 6.1.1.4'
Li Li -0.0003 0.0001 'International Tables Vol C Tables 4.2.6.8 and 6.1.1.4'
O O 0.0106 0.006 'International Tables Vol C Tables 4.2.6.8 and 6.1.1.4'
Ti Ti 0.2776 0.4457 'International Tables Vol C Tables 4.2.6.8 and 6.1.1.4'

loop_
_exptl_crystal_face_index_h
_exptl_crystal_face_index_k
_exptl_crystal_face_index_l
_exptl_crystal_face_perp_dist
0 1 -5 0.134
-4 -1 0 0.107
5 -1 10 0.149
4 1 0 0.107
-3 -2 7 0.115
-1 0 -1 0.107
1 10 1 0.039
-1 -7 -8 0.125
-3 -19 -1 0.11
0 -3 4 0.118
1 10 -6 0.071
1 5 6 0.088

loop_
_geom_angle_atom_site_label_1
_geom_angle_atom_site_label_2
_geom_angle_atom_site_label_3
_geom_angle
Ti3 C1 Ti2 86.08(11)
Ti3 C1 Ti1 85.97(11)
Ti2 C1 Ti1 85.81(11)
C12 C11 C15 108.1(3)
C12 C11 C16 125.2(3)
C15 C11 C16 126.7(3)
C12 C11 Ti1 71.27(18)
C15 C11 Ti1 73.82(18)
C16 C11 Ti1 122.4(2)
C11 C12 C13 108.2(3)
C11 C12 C17 125.7(3)
C13 C12 C17 126.2(3)
C11 C12 Ti1 73.63(18)
C13 C12 Ti1 73.23(17)
C17 C12 Ti1 119.5(2)
C14 C13 C12 107.4(3)
C14 C13 C18 126.2(3)
C12 C13 C18 126.5(3)
C14 C13 Ti1 74.38(18)
C12 C13 Ti1 71.20(17)
C18 C13 Ti1 120.8(2)
C13 C14 C15 108.4(3)
C13 C14 C19 126.2(3)
C15 C14 C19 125.2(3)
C13 C14 Ti1 71.03(18)
C15 C14 Ti1 72.36(17)
C19 C14 Ti1 126.7(2)
C11 C15 C14 107.9(3)
C11 C15 C20 127.3(3)
C14 C15 C20 124.3(3)
C11 C15 Ti1 71.52(18)
C14 C15 Ti1 73.11(17)
C20 C15 Ti1 126.8(2)
C25 C21 C22 107.7(3)
C25 C21 C26 124.8(3)
C22 C21 C26 127.1(3)
C25 C21 Ti2 72.61(17)
C22 C21 Ti2 71.00(16)
C26 C21 Ti2 126.9(2)
C23 C22 C21 108.0(3)
C23 C22 C27 125.9(3)
C21 C22 C27 126.0(3)
C23 C22 Ti2 70.92(16)
C21 C22 Ti2 74.35(16)
C27 C22 Ti2 122.3(2)
C22 C23 C24 108.3(3)
C22 C23 C28 126.6(3)
C24 C23 C28 125.0(3)
C22 C23 Ti2 73.87(17)
C24 C23 Ti2 74.05(16)
C28 C23 Ti2 120.2(2)
C23 C24 C25 107.6(3)
C23 C24 C29 124.9(3)
C25 C24 C29 127.5(3)
C23 C24 Ti2 70.72(17)
C25 C24 Ti2 73.94(17)
C29 C24 Ti2 119.9(2)
C21 C25 C24 108.4(3)
C21 C25 C30 123.1(3)
C24 C25 C30 128.3(3)
C21 C25 Ti2 73.01(16)
C24 C25 Ti2 71.39(16)
C30 C25 Ti2 126.4(2)
C35 C31 C32 108.4(3)
C35 C31 C36 125.7(3)
C32 C31 C36 125.9(3)
C35 C31 Ti3 71.23(16)
C32 C31 Ti3 73.61(17)
C36 C31 Ti3 120.3(2)
C31 C32 C33 107.3(3)
C31 C32 C37 127.5(3)
C33 C32 C37 124.9(3)
C31 C32 Ti3 71.56(17)
C33 C32 Ti3 73.61(18)
C37 C32 Ti3 125.2(2)
C34 C33 C32 108.3(3)
C34 C33 C38 126.1(4)
C32 C33 C38 125.6(4)
C34 C33 Ti3 70.97(18)
C32 C33 Ti3 71.89(17)
C38 C33 Ti3 125.8(2)
C33 C34 C35 107.9(3)
C33 C34 C39 126.9(4)
C35 C34 C39 125.2(3)
C33 C34 Ti3 74.71(18)
C35 C34 Ti3 70.96(17)
C39 C34 Ti3 120.9(2)
C31 C35 C34 108.0(3)
C31 C35 C40 126.0(3)
C34 C35 C40 126.0(3)
C31 C35 Ti3 73.92(17)
C34 C35 Ti3 73.68(17)
C40 C35 Ti3 118.3(2)
C52 C51 C56 116.2(3)
C52 C51 Ga1 124.5(2)
C56 C51 Ga1 119.0(2)
C53 C52 C51 121.9(3)
C54 C53 C52 120.2(3)
C53 C54 C55 119.9(3)
C54 C55 C56 119.2(3)
C55 C56 C51 122.6(3)
C62 C61 C66 115.9(3)
C62 C61 Ga1 123.0(3)
C66 C61 Ga1 121.0(3)
C61 C62 C63 121.8(4)
C64 C63 C62 120.3(4)
C63 C64 C65 119.9(4)
C64 C65 C66 119.4(4)
C65 C66 C61 122.7(4)
C72 C71 C76 114.7(3)
C72 C71 Ga1 121.8(2)
C76 C71 Ga1 122.9(2)
C71 C72 C73 123.2(4)
C74 C73 C72 120.1(4)
C75 C74 C73 119.0(3)
C74 C75 C76 119.7(4)
C71 C76 C75 123.3(4)
O1 C81 C86 120.1(3)
O1 C81 C82 119.9(3)
C86 C81 C82 119.9(3)
O1 C81 Li1 38.82(16)
C86 C81 Li1 114.7(2)
C82 C81 Li1 110.0(2)
C83 C82 C81 118.8(3)
C83 C82 C87 120.8(3)
C81 C82 C87 120.4(3)
C84 C83 C82 121.2(3)
C85 C84 C83 120.0(3)
C84 C85 C86 120.8(4)
C85 C86 C81 119.3(3)
C85 C86 C88 120.7(3)
C81 C86 C88 119.9(3)
C96 C91 C92 121.6(6)
C91 C92 C93 121.0(5)
C92 C93 C94 117.7(6)
C95 C94 C93 119.8(6)
C94 C95 C96 121.2(6)
C91 C96 C95 118.7(6)
O1 Ga1 C51 107.95(10)
O1 Ga1 C61 105.65(11)
C51 Ga1 C61 113.09(12)
O1 Ga1 C71 105.88(11)
C51 Ga1 C71 111.48(12)
C61 Ga1 C71 112.25(13)
O1 Li1 O23 137.2(3)
O1 Li1 O13 134.2(3)
O23 Li1 O13 80.82(19)
O1 Li1 O12 122.2(3)
O23 Li1 O12 80.83(19)
O13 Li1 O12 80.4(2)
O1 Li1 C81 27.98(12)
O23 Li1 C81 154.3(3)
O13 Li1 C81 124.3(2)
O12 Li1 C81 97.0(2)
O1 Li1 Ti2 140.5(3)
O23 Li1 Ti2 41.00(11)
O13 Li1 Ti2 83.56(17)
O12 Li1 Ti2 40.54(10)
C81 Li1 Ti2 128.4(2)
O1 Li1 Ti3 154.3(3)
O23 Li1 Ti3 40.65(10)
O13 Li1 Ti3 40.85(10)
O12 Li1 Ti3 83.44(17)
C81 Li1 Ti3 165.0(2)
Ti2 Li1 Ti3 59.93(10)
O1 Li1 Ti1 138.1(3)
O23 Li1 Ti1 83.59(17)
O13 Li1 Ti1 40.53(11)
O12 Li1 Ti1 40.55(11)
C81 Li1 Ti1 111.5(2)
Ti2 Li1 Ti1 59.72(11)
Ti3 Li1 Ti1 59.80(10)
Ti2 O12 Ti1 99.97(9)
Ti2 O12 Li1 90.01(16)
Ti1 O12 Li1 90.53(16)
Ti3 O13 Ti1 99.73(9)
Ti3 O13 Li1 89.79(16)
Ti1 O13 Li1 90.60(16)
Ti3 O23 Ti2 99.61(9)
Ti3 O23 Li1 91.39(16)
Ti2 O23 Li1 90.99(17)
C81 O1 Li1 113.2(2)
C81 O1 Ga1 123.11(17)
Li1 O1 Ga1 123.3(2)
O13 Ti1 O12 96.90(9)
O13 Ti1 C1 86.65(10)
O12 Ti1 C1 86.44(10)
O13 Ti1 C12 120.75(11)
O12 Ti1 C12 104.00(10)
C1 Ti1 C12 148.33(12)
O13 Ti1 C13 98.60(10)
O12 Ti1 C13 137.86(10)
C1 Ti1 C13 133.29(12)
C12 Ti1 C13 35.57(11)
O13 Ti1 C11 155.36(11)
O12 Ti1 C11 95.72(10)
C1 Ti1 C11 115.22(12)
C12 Ti1 C11 35.11(12)
C13 Ti1 C11 58.51(12)
O13 Ti1 C15 142.78(10)
O12 Ti1 C15 119.99(10)
C1 Ti1 C15 90.69(11)
C12 Ti1 C15 58.06(11)
C13 Ti1 C15 57.99(11)
C11 Ti1 C15 34.66(11)
O13 Ti1 C14 109.68(10)
O12 Ti1 C14 152.88(10)
C1 Ti1 C14 99.99(11)
C12 Ti1 C14 57.98(11)
C13 Ti1 C14 34.59(11)
C11 Ti1 C14 57.63(11)
C15 Ti1 C14 34.54(10)
O13 Ti1 Ti2 89.01(6)
O12 Ti1 Ti2 39.82(6)
C1 Ti1 Ti2 46.91(8)
C12 Ti1 Ti2 138.81(9)
C13 Ti1 Ti2 172.38(8)
C11 Ti1 Ti2 113.95(8)
C15 Ti1 Ti2 115.52(8)
C14 Ti1 Ti2 142.10(8)
O13 Ti1 Ti3 40.11(6)
O12 Ti1 Ti3 88.81(6)
C1 Ti1 Ti3 46.83(8)
C12 Ti1 Ti3 159.25(9)
C13 Ti1 Ti3 126.76(9)
C11 Ti1 Ti3 161.31(9)
C15 Ti1 Ti3 128.94(8)
C14 Ti1 Ti3 114.86(8)
Ti2 Ti1 Ti3 59.915(19)
O13 Ti1 Li1 48.86(12)
O12 Ti1 Li1 48.91(12)
C1 Ti1 Li1 92.33(13)
C12 Ti1 Li1 117.23(13)
C13 Ti1 Li1 125.70(13)
C11 Ti1 Li1 134.97(13)
C15 Ti1 Li1 168.20(13)
C14 Ti1 Li1 154.83(13)
Ti2 Ti1 Li1 59.74(11)
Ti3 Ti1 Li1 59.73(10)
O12 Ti2 O23 96.51(9)
O12 Ti2 C1 87.20(10)
O23 Ti2 C1 86.74(10)
O12 Ti2 C23 117.43(10)
O23 Ti2 C23 105.83(10)
C1 Ti2 C23 149.95(11)
O12 Ti2 C22 98.64(10)
O23 Ti2 C22 140.28(10)
C1 Ti2 C22 130.38(12)
C23 Ti2 C22 35.21(11)
O12 Ti2 C24 152.65(9)
O23 Ti2 C24 94.52(10)
C1 Ti2 C24 118.42(11)
C23 Ti2 C24 35.23(10)
C22 Ti2 C24 58.21(11)
O12 Ti2 C25 146.51(10)
O23 Ti2 C25 116.88(10)
C1 Ti2 C25 91.93(11)
C23 Ti2 C25 58.02(10)
C22 Ti2 C25 57.60(10)
C24 Ti2 C25 34.67(10)
O12 Ti2 C21 112.65(10)
O23 Ti2 C21 150.61(10)
C1 Ti2 C21 97.89(11)
C23 Ti2 C21 58.07(11)
C22 Ti2 C21 34.66(10)
C24 Ti2 C21 57.72(11)
C25 Ti2 C21 34.38(10)
O12 Ti2 Ti3 89.28(6)
O23 Ti2 Ti3 40.04(6)
C1 Ti2 Ti3 46.96(8)
C23 Ti2 Ti3 141.51(8)
C22 Ti2 Ti3 171.66(8)
C24 Ti2 Ti3 114.78(7)
C25 Ti2 Ti3 114.12(7)
C21 Ti2 Ti3 138.97(7)
O12 Ti2 Ti1 40.21(6)
O23 Ti2 Ti1 88.74(6)
C1 Ti2 Ti1 47.28(8)
C23 Ti2 Ti1 155.85(8)
C22 Ti2 Ti1 125.33(8)
C24 Ti2 Ti1 165.20(8)
C25 Ti2 Ti1 132.10(8)
C21 Ti2 Ti1 115.68(8)
Ti3 Ti2 Ti1 60.114(18)
O12 Ti2 Li1 49.44(12)
O23 Ti2 Li1 48.01(12)
C1 Ti2 Li1 93.24(13)
C23 Ti2 Li1 115.60(13)
C22 Ti2 Li1 127.50(13)
C24 Ti2 Li1 130.94(14)
C25 Ti2 Li1 163.58(14)
C21 Ti2 Li1 158.52(13)
Ti3 Ti2 Li1 60.06(10)
Ti1 Ti2 Li1 60.54(11)
O23 Ti3 O13 96.42(9)
O23 Ti3 C1 87.06(10)
O13 Ti3 C1 87.07(10)
O23 Ti3 C35 120.45(11)
O13 Ti3 C35 103.68(10)
C1 Ti3 C35 148.26(11)
O23 Ti3 C31 154.16(11)
O13 Ti3 C31 98.15(10)
C1 Ti3 C31 114.85(12)
C35 Ti3 C31 34.85(11)
O23 Ti3 C34 97.11(10)
O13 Ti3 C34 136.31(11)
C1 Ti3 C34 134.93(12)
C35 Ti3 C34 35.36(11)
C31 Ti3 C34 57.97(11)
O23 Ti3 C32 139.57(11)
O13 Ti3 C32 123.82(11)
C1 Ti3 C32 90.90(11)
C35 Ti3 C32 58.17(11)
C31 Ti3 C32 34.84(11)
C34 Ti3 C32 57.78(12)
O23 Ti3 C33 106.78(11)
O13 Ti3 C33 155.52(10)
C1 Ti3 C33 101.57(12)
C35 Ti3 C33 57.80(11)
C31 Ti3 C33 57.40(11)
C34 Ti3 C33 34.32(12)
C32 Ti3 C33 34.50(12)
O23 Ti3 Ti2 40.35(6)
O13 Ti3 Ti2 89.10(6)
C1 Ti3 Ti2 46.97(8)
C35 Ti3 Ti2 159.10(9)
C31 Ti3 Ti2 160.33(9)
C34 Ti3 Ti2 126.25(9)
C32 Ti3 Ti2 127.38(8)
C33 Ti3 Ti2 113.62(8)
O23 Ti3 Li1 47.96(12)
O13 Ti3 Li1 49.36(12)
C1 Ti3 Li1 93.20(13)
C35 Ti3 Li1 116.60(14)
C31 Ti3 Li1 137.15(13)
C34 Ti3 Li1 122.51(14)
C32 Ti3 Li1 171.73(14)
C33 Ti3 Li1 150.33(15)
Ti2 Ti3 Li1 60.01(11)
O23 Ti3 Ti1 88.85(6)
O13 Ti3 Ti1 40.16(6)
C1 Ti3 Ti1 47.20(8)
C35 Ti3 Ti1 138.85(9)
C31 Ti3 Ti1 115.85(8)
C34 Ti3 Ti1 173.67(8)
C32 Ti3 Ti1 118.35(9)
C33 Ti3 Ti1 145.20(10)
Ti2 Ti3 Ti1 59.971(18)
Li1 Ti3 Ti1 60.47(11)

loop_
_geom_bond_atom_site_label_1
_geom_bond_atom_site_label_2
_geom_bond_distance
C1 Ti3 2.076(3)
C1 Ti2 2.076(3)
C1 Ti1 2.089(3)
C11 C12 1.410(5)
C11 C15 1.411(4)
C11 C16 1.495(5)
C11 Ti1 2.353(3)
C12 C13 1.427(5)
C12 C17 1.509(5)
C12 Ti1 2.323(3)
C13 C14 1.410(4)
C13 C18 1.504(5)
C13 Ti1 2.349(3)
C14 C15 1.417(4)
C14 C19 1.502(4)
C14 Ti1 2.392(3)
C15 C20 1.493(4)
C15 Ti1 2.383(3)
C21 C25 1.417(4)
C21 C22 1.417(4)
C21 C26 1.491(4)
C21 Ti2 2.400(3)
C22 C23 1.414(4)
C22 C27 1.499(4)
C22 Ti2 2.357(3)
C23 C24 1.417(4)
C23 C28 1.500(4)
C23 Ti2 2.319(3)
C24 C25 1.418(4)
C24 C29 1.508(4)
C24 Ti2 2.362(3)
C25 C30 1.501(4)
C25 Ti2 2.395(3)
C31 C35 1.400(5)
C31 C32 1.418(5)
C31 C36 1.503(5)
C31 Ti3 2.355(3)
C32 C33 1.419(5)
C32 C37 1.505(5)
C32 Ti3 2.382(3)
C33 C34 1.405(5)
C33 C38 1.501(5)
C33 Ti3 2.404(3)
C34 C35 1.421(5)
C34 C39 1.501(5)
C34 Ti3 2.356(3)
C35 C40 1.503(5)
C35 Ti3 2.321(3)
C51 C52 1.394(4)
C51 C56 1.394(4)
C51 Ga1 1.998(3)
C52 C53 1.387(5)
C53 C54 1.371(5)
C54 C55 1.383(5)
C55 C56 1.387(4)
C61 C62 1.390(5)
C61 C66 1.396(5)
C61 Ga1 2.009(3)
C62 C63 1.396(5)
C63 C64 1.364(6)
C64 C65 1.376(6)
C65 C66 1.387(5)
C71 C72 1.378(5)
C71 C76 1.390(5)
C71 Ga1 2.010(3)
C72 C73 1.390(5)
C73 C74 1.371(6)
C74 C75 1.369(6)
C75 C76 1.390(5)
C81 O1 1.370(3)
C81 C86 1.395(4)
C81 C82 1.400(4)
C81 Li1 2.684(6)
C82 C83 1.390(5)
C82 C87 1.500(5)
C83 C84 1.372(6)
C84 C85 1.368(5)
C85 C86 1.390(5)
C86 C88 1.505(5)
C91 C96 1.327(7)
C91 C92 1.343(8)
C92 C93 1.360(8)
C93 C94 1.375(9)
C94 C95 1.353(10)
C95 C96 1.354(9)
Ga1 O1 1.960(2)
Li1 O1 1.831(5)
Li1 O23 2.108(5)
Li1 O13 2.153(5)
Li1 O12 2.155(6)
Li1 Ti2 2.836(5)
Li1 Ti3 2.838(5)
Li1 Ti1 2.859(5)
O12 Ti2 1.8436(19)
O12 Ti1 1.8588(19)
O13 Ti3 1.856(2)
O13 Ti1 1.858(2)
O23 Ti3 1.8492(19)
O23 Ti2 1.861(2)
Ti1 Ti2 2.8357(8)
Ti1 Ti3 2.8398(8)
Ti2 Ti3 2.8341(7)
